data_4314275
loop_
_publ_author_name
'Xi-Sen Wang'
'Hong Zhao'
'Zhi-Rong Qu'
'Qiong Ye'
'Jing Zhang'
'Ren-Gen Xiong'
'Xiao-Zeng You'
'Hoong-Kun Fun'

_publ_contact_author_address
;
Prof. Xiao-Zeng You
Coordination Chemistry Institue
Nanjing University, Nanjing
210093, P. R. China
;
_publ_contact_author_email xiongrg@netra.nju.edu.cn
_publ_contact_author_fax 86-25-3317761
_publ_contact_author_name 'Prof. Ren-Gen Xiong'
_publ_contact_author_phone 86-25-3594724
_publ_section_title
;
 An Unprecedented 8-Fold Interpenetrating Diamondoid-like Coordination
 Polymer Containing a Cu+4(RCO2)4 Cluster as Connecting Node
;
_journal_name_full 'Inorganic Chemistry'
_journal_page_first 5786
_journal_page_last 5788
_journal_paper_doi 10.1021/ic0344620
_journal_volume 42
_journal_year 2003
_chemical_formula_sum 'C16 H14 B Cu3 F4 N2 O5'
_chemical_formula_weight 591.72
_chemical_name_systematic
; 
 ? 
;
_space_group_IT_number 126
_symmetry_cell_setting tetragonal
_symmetry_space_group_name_Hall '-P 4a 2bc'
_symmetry_space_group_name_H-M 'P 4/n n c :2'
_atom_sites_solution_hydrogens geom
_atom_sites_solution_primary direct
_atom_sites_solution_secondary difmap
_audit_creation_method SHELXL-97
_cell_angle_alpha 90.00
_cell_angle_beta 90.00
_cell_angle_gamma 90.00
_cell_formula_units_Z 8
_cell_length_a 13.6036(5)
_cell_length_b 13.6036(5)
_cell_length_c 20.5614(7)
_cell_measurement_temperature 293(2)
_cell_volume 3805.1(2)
_computing_structure_refinement 'SHELXL-97 (Sheldrick, 1997)'
_computing_structure_solution 'SHELXS-97 (Sheldrick, 1990)'
_diffrn_ambient_temperature 293(2)
_diffrn_measured_fraction_theta_full 0.996
_diffrn_measured_fraction_theta_max 0.996
_diffrn_radiation_monochromator graphite
_diffrn_radiation_source 'fine-focus sealed tube'
_diffrn_radiation_type MoK\a
_diffrn_radiation_wavelength 0.71073
_diffrn_reflns_av_R_equivalents 0.1355
_diffrn_reflns_av_sigmaI/netI 0.0644
_diffrn_reflns_limit_h_max 13
_diffrn_reflns_limit_h_min -18
_diffrn_reflns_limit_k_max 18
_diffrn_reflns_limit_k_min -16
_diffrn_reflns_limit_l_max 27
_diffrn_reflns_limit_l_min -27
_diffrn_reflns_number 24500
_diffrn_reflns_theta_full 28.33
_diffrn_reflns_theta_max 28.33
_diffrn_reflns_theta_min 1.79
_exptl_absorpt_coefficient_mu 3.395
_exptl_absorpt_correction_T_max 0.7729
_exptl_absorpt_correction_T_min 0.4723
_exptl_crystal_density_diffrn 2.066
_exptl_crystal_density_method 'not measured'
_exptl_crystal_F_000 2336
_exptl_crystal_size_max 0.26
_exptl_crystal_size_mid 0.08
_exptl_crystal_size_min 0.08
_refine_diff_density_max 1.065
_refine_diff_density_min -1.836
_refine_diff_density_rms 0.149
_refine_ls_extinction_coef 0.0007(3)
_refine_ls_extinction_expression Fc^*^=kFc[1+0.001xFc^2^\l^3^/sin(2\q)]^-1/4^
_refine_ls_extinction_method SHELXL
_refine_ls_goodness_of_fit_ref 1.023
_refine_ls_hydrogen_treatment mixed
_refine_ls_matrix_type full
_refine_ls_number_parameters 149
_refine_ls_number_reflns 2384
_refine_ls_number_restraints 0
_refine_ls_restrained_S_all 1.023
_refine_ls_R_factor_all 0.1319
_refine_ls_R_factor_gt 0.0725
_refine_ls_shift/su_max 0.006
_refine_ls_shift/su_mean 0.001
_refine_ls_structure_factor_coef Fsqd
_refine_ls_weighting_details 'calc w=1/[\s^2^(Fo^2^)+(0.1505P)^2^+0.0000P] where P=(Fo^2^+2Fc^2^)/3'
_refine_ls_weighting_scheme calc
_refine_ls_wR_factor_gt 0.2082
_refine_ls_wR_factor_ref 0.2493
_reflns_number_gt 1360
_reflns_number_total 2384
_reflns_threshold_expression >2sigma(I)
_cod_data_source_file ic0344620si20030502_090119.cif
_cod_data_source_block 1
_cod_depositor_comments
;
The following automatic conversions were performed:

'_symmetry_cell_setting' value 'Tetragonal' changed to 'tetragonal'
according to the built-in table from CIF Core dictionary named
'cif_core.dic' version 2.4.1 from 2010-06-29.

Automatic conversion script
Id: cif_fix_values 1646 2011-03-28 12:23:43Z adriana 
;
_cod_original_sg_symbol_H-M 'P 4/n n c'
_cod_database_code 4314275

loop_
_symmetry_equiv_pos_as_xyz
'x, y, z'
'-x+1/2, -y+1/2, z'
'-y+1/2, x, z'
'y, -x+1/2, z'
'-x+1/2, y, -z+1/2'
'x, -y+1/2, -z+1/2'
'y, x, -z+1/2'
'-y+1/2, -x+1/2, -z+1/2'
'-x, -y, -z'
'x-1/2, y-1/2, -z'
'y-1/2, -x, -z'
'-y, x-1/2, -z'
'x-1/2, -y, z-1/2'
'-x, y-1/2, z-1/2'
'-y, -x, z-1/2'
'y-1/2, x-1/2, z-1/2'

loop_
_atom_site_label
_atom_site_type_symbol
_atom_site_fract_x
_atom_site_fract_y
_atom_site_fract_z
_atom_site_U_iso_or_equiv
_atom_site_adp_type
_atom_site_occupancy
_atom_site_symmetry_multiplicity
_atom_site_calc_flag
_atom_site_refinement_flags
_atom_site_disorder_assembly
_atom_site_disorder_group
Cu1 Cu 0.63818(12) 1.2500 0.7500 0.0463(5) Uani 1 2 d S . .
Cu2 Cu 0.7500 1.07983(10) 0.7500 0.0394(4) Uani 1 2 d S . .
Cu3 Cu 0.53547(11) 0.96453(11) 0.2500 0.0622(6) Uani 1 2 d S . .
O1 O 0.6243(4) 1.2226(4) 0.6620(2) 0.0466(14) Uani 1 1 d . . .
O2 O 0.6984(4) 1.0771(4) 0.6654(2) 0.0428(13) Uani 1 1 d . . .
N1 N 0.5612(5) 0.9893(5) 0.3389(2) 0.0399(14) Uani 1 1 d . . .
C1 C 0.5313(5) 1.0704(5) 0.3678(3) 0.0391(17) Uani 1 1 d . . .
H1A H 0.4927 1.1144 0.3445 0.047 Uiso 1 1 calc R . .
C2 C 0.5552(5) 1.0928(5) 0.4317(3) 0.0334(16) Uani 1 1 d . . .
H2A H 0.5341 1.1515 0.4501 0.040 Uiso 1 1 calc R . .
C3 C 0.6103(4) 1.0278(4) 0.4678(2) 0.0250(13) Uani 1 1 d . . .
C4 C 0.6381(5) 0.9430(5) 0.4382(3) 0.0378(17) Uani 1 1 d . . .
H4A H 0.6742 0.8964 0.4611 0.045 Uiso 1 1 calc R . .
C5 C 0.6127(6) 0.9254(6) 0.3735(3) 0.046(2) Uani 1 1 d . . .
H5A H 0.6326 0.8670 0.3541 0.055 Uiso 1 1 calc R . .
C6 C 0.6378(4) 1.0475(4) 0.5358(2) 0.0247(13) Uani 1 1 d . . .
H6A H 0.6663 0.9959 0.5586 0.030 Uiso 1 1 calc R . .
C7 C 0.6264(5) 1.1303(5) 0.5674(3) 0.0303(14) Uani 1 1 d . . .
H7A H 0.6000 1.1836 0.5452 0.036 Uiso 1 1 calc R . .
C8 C 0.6531(5) 1.1438(5) 0.6369(3) 0.0306(14) Uani 1 1 d . . .
O1W O 0.7500 0.9039(11) 0.7500 0.37(3) Uani 1 2 d S . .
H1W1 H 0.7189 0.8879 0.7833 0.443 Uiso 1 1 d R . .
B1 B 0.2500 0.2500 0.7500 0.069(5) Uani 2.00 8 d SP . .
F1 F 0.2500 0.2500 0.6766(7) 0.246(7) Uani 2.00 4 d SP . .
F2 F 0.2500 0.1293(8) 0.7500 0.106(4) Uani 1 2 d S . .
B2 B 0.7500 0.7500 0.5946(7) 0.022(3) Uani 1 4 d S . .
F3 F 0.8474(13) 0.720(2) 0.5868(10) 0.160(9) Uani 0.50 1 d P A 1
F4 F 0.7500 0.7500 0.5291(18) 0.249(13) Uani 1 4 d S A 2
F5 F 0.795(9) 0.681(7) 0.623(3) 0.249(13) Uani 0.25 1 d P A 3

loop_
_atom_site_aniso_label
_atom_site_aniso_U_11
_atom_site_aniso_U_22
_atom_site_aniso_U_33
_atom_site_aniso_U_23
_atom_site_aniso_U_13
_atom_site_aniso_U_12
Cu1 0.0775(11) 0.0440(8) 0.0174(6) -0.0153(5) 0.000 0.000
Cu2 0.0516(9) 0.0508(8) 0.0157(6) 0.000 -0.0085(5) 0.000
Cu3 0.0881(8) 0.0881(8) 0.0104(6) -0.0080(4) -0.0080(4) -0.0269(9)
O1 0.074(4) 0.046(3) 0.020(2) -0.015(2) -0.013(2) 0.011(3)
O2 0.061(3) 0.049(3) 0.018(2) -0.008(2) -0.012(2) 0.008(3)
N1 0.046(4) 0.060(4) 0.014(2) -0.010(3) -0.001(2) -0.007(3)
C1 0.052(5) 0.046(4) 0.019(3) 0.005(3) -0.014(3) -0.010(3)
C2 0.052(4) 0.032(4) 0.016(3) -0.003(2) -0.007(3) -0.002(3)
C3 0.028(3) 0.034(3) 0.013(2) -0.001(2) -0.001(2) -0.008(2)
C4 0.043(4) 0.050(4) 0.020(3) -0.015(3) -0.011(3) 0.008(3)
C5 0.056(5) 0.060(5) 0.021(3) -0.020(3) -0.003(3) 0.015(4)
C6 0.026(3) 0.037(3) 0.011(3) -0.004(2) -0.005(2) 0.002(3)
C7 0.043(4) 0.035(4) 0.014(3) -0.003(2) -0.005(2) 0.004(3)
C8 0.037(4) 0.035(4) 0.020(3) -0.004(3) -0.007(3) 0.002(3)
O1W 0.97(9) 0.053(10) 0.080(12) 0.000 -0.01(2) 0.000
B1 0.088(8) 0.088(8) 0.030(7) 0.000 0.000 0.000
F1 0.228(11) 0.228(11) 0.283(15) 0.000 0.000 0.000
F2 0.140(10) 0.090(8) 0.088(7) 0.000 0.008(5) 0.000
B2 0.018(4) 0.018(4) 0.031(7) 0.000 0.000 0.000
F3 0.053(10) 0.142(17) 0.28(3) 0.03(2) 0.006(13) 0.035(9)
F4 0.204(18) 0.204(18) 0.34(3) 0.000 0.000 0.000
F5 0.204(18) 0.204(18) 0.34(3) 0.000 0.000 0.000

loop_
_atom_type_symbol
_atom_type_description
_atom_type_scat_dispersion_real
_atom_type_scat_dispersion_imag
_atom_type_scat_source
C C 0.0033 0.0016 'International Tables Vol C Tables 4.2.6.8 and 6.1.1.4'
H H 0.0000 0.0000 'International Tables Vol C Tables 4.2.6.8 and 6.1.1.4'
B B 0.0013 0.0007 'International Tables Vol C Tables 4.2.6.8 and 6.1.1.4'
N N 0.0061 0.0033 'International Tables Vol C Tables 4.2.6.8 and 6.1.1.4'
O O 0.0106 0.0060 'International Tables Vol C Tables 4.2.6.8 and 6.1.1.4'
F F 0.0171 0.0103 'International Tables Vol C Tables 4.2.6.8 and 6.1.1.4'
Cu Cu 0.3201 1.2651 'International Tables Vol C Tables 4.2.6.8 and 6.1.1.4'

loop_
_geom_angle_atom_site_label_1
_geom_angle_atom_site_label_2
_geom_angle_atom_site_label_3
_geom_angle
_geom_angle_site_symmetry_1
_geom_angle_site_symmetry_3
_geom_angle_publ_flag
O1 Cu1 O1 168.3(4) . 6_576 ?
O1 Cu1 Cu2 102.91(18) . 2_675 ?
O1 Cu1 Cu2 83.60(16) 6_576 2_675 ?
O1 Cu1 Cu2 83.60(16) . . ?
O1 Cu1 Cu2 102.91(18) 6_576 . ?
Cu2 Cu1 Cu2 113.38(6) 2_675 . ?
O1 Cu1 Cu1 95.85(19) . 2_675 ?
O1 Cu1 Cu1 95.85(19) 6_576 2_675 ?
Cu2 Cu1 Cu1 56.69(3) 2_675 2_675 ?
Cu2 Cu1 Cu1 56.69(3) . 2_675 ?
O2 Cu2 O2 177.8(3) 5_656 . ?
O2 Cu2 O1W 88.89(16) 5_656 . ?
O2 Cu2 O1W 88.89(16) . . ?
O2 Cu2 Cu1 79.10(16) 5_656 2_675 ?
O2 Cu2 Cu1 102.80(18) . 2_675 ?
O1W Cu2 Cu1 146.69(3) . 2_675 ?
O2 Cu2 Cu1 102.80(18) 5_656 . ?
O2 Cu2 Cu1 79.10(15) . . ?
O1W Cu2 Cu1 146.69(3) . . ?
Cu1 Cu2 Cu1 66.62(6) 2_675 . ?
N1 Cu3 N1 179.5(5) . 8_665 ?
C8 O1 Cu1 122.7(4) . . ?
C8 O2 Cu2 127.4(4) . . ?
C1 N1 C5 118.1(5) . . ?
C1 N1 Cu3 121.9(5) . . ?
C5 N1 Cu3 120.0(5) . . ?
N1 C1 C2 122.6(6) . . ?
C3 C2 C1 119.8(6) . . ?
C4 C3 C2 117.1(5) . . ?
C4 C3 C6 120.7(5) . . ?
C2 C3 C6 122.2(5) . . ?
C3 C4 C5 120.3(6) . . ?
N1 C5 C4 122.1(7) . . ?
C7 C6 C3 126.8(6) . . ?
C6 C7 C8 123.7(6) . . ?
O2 C8 O1 125.9(6) . . ?
O2 C8 C7 118.9(6) . . ?
O1 C8 C7 115.2(6) . . ?
F1 B1 F1 180.000(7) 5_556 . ?
F1 B1 F2 90.000(3) 5_556 4 ?
F1 B1 F2 90.000(3) . 4 ?
F1 B1 F2 90.000(2) 5_556 . ?
F1 B1 F2 90.000(2) . . ?
F2 B1 F2 90.000(5) 4 . ?
F1 B1 F2 90.000(2) 5_556 2 ?
F1 B1 F2 90.000(2) . 2 ?
F2 B1 F2 90.000(2) 4 2 ?
F2 B1 F2 180.000(6) . 2 ?
F1 B1 F2 90.000(3) 5_556 3 ?
F1 B1 F2 90.000(3) . 3 ?
F2 B1 F2 180.000(2) 4 3 ?
F2 B1 F2 90.000(2) . 3 ?
F2 B1 F2 90.000(5) 2 3 ?
F3 B2 F3 89.2(2) 4_565 . ?
F3 B2 F3 167(2) 4_565 3_655 ?
F3 B2 F3 89.2(3) . 3_655 ?
F3 B2 F3 89.2(3) 4_565 2_665 ?
F3 B2 F3 167(2) . 2_665 ?
F3 B2 F3 89.2(2) 3_655 2_665 ?
F3 B2 F4 83.4(11) 4_565 . ?
F3 B2 F4 83.4(11) . . ?
F3 B2 F4 83.4(11) 3_655 . ?
F3 B2 F4 83.4(11) 2_665 . ?
F3 B2 F5 137(5) 4_565 3_655 ?
F3 B2 F5 59(6) . 3_655 ?
F3 B2 F5 51(5) 3_655 3_655 ?
F3 B2 F5 128(6) 2_665 3_655 ?
F4 B2 F5 117(3) . 3_655 ?
F3 B2 F5 128(6) 4_565 2_665 ?
F3 B2 F5 137(6) . 2_665 ?
F3 B2 F5 59(6) 3_655 2_665 ?
F3 B2 F5 51(5) 2_665 2_665 ?
F4 B2 F5 117(3) . 2_665 ?
F5 B2 F5 78(3) 3_655 2_665 ?
F3 B2 F5 51(5) 4_565 4_565 ?
F3 B2 F5 128(6) . 4_565 ?
F3 B2 F5 137(5) 3_655 4_565 ?
F3 B2 F5 59(6) 2_665 4_565 ?
F4 B2 F5 117(3) . 4_565 ?
F5 B2 F5 126(6) 3_655 4_565 ?
F5 B2 F5 78(3) 2_665 4_565 ?
F3 B2 F5 59(6) 4_565 . ?
F3 B2 F5 51(5) . . ?
F3 B2 F5 128(6) 3_655 . ?
F3 B2 F5 137(5) 2_665 . ?
F4 B2 F5 117(3) . . ?
F5 B2 F5 78(3) 3_655 . ?
F5 B2 F5 126(6) 2_665 . ?
F5 B2 F5 78(3) 4_565 . ?

loop_
_geom_bond_atom_site_label_1
_geom_bond_atom_site_label_2
_geom_bond_distance
_geom_bond_site_symmetry_2
_geom_bond_publ_flag
Cu1 O1 1.857(4) . ?
Cu1 O1 1.857(4) 6_576 ?
Cu1 Cu2 2.7700(15) 2_675 ?
Cu1 Cu2 2.7700(15) . ?
Cu1 Cu1 3.042(3) 2_675 ?
Cu2 O2 1.877(4) 5_656 ?
Cu2 O2 1.877(4) . ?
Cu2 O1W 2.394(15) . ?
Cu2 Cu1 2.7700(15) 2_675 ?
Cu3 N1 1.892(5) . ?
Cu3 N1 1.892(5) 8_665 ?
O1 C8 1.253(8) . ?
O2 C8 1.243(8) . ?
N1 C1 1.317(9) . ?
N1 C5 1.324(10) . ?
C1 C2 1.387(8) . ?
C2 C3 1.376(9) . ?
C3 C4 1.358(9) . ?
C3 C6 1.472(7) . ?
C4 C5 1.394(8) . ?
C6 C7 1.310(8) . ?
C7 C8 1.485(7) . ?
B1 F1 1.510(15) 5_556 ?
B1 F1 1.510(15) . ?
B1 F2 1.642(11) 4 ?
B1 F2 1.642(11) . ?
B1 F2 1.642(11) 2 ?
B1 F2 1.642(11) 3 ?
B2 F3 1.397(15) 4_565 ?
B2 F3 1.397(15) . ?
B2 F3 1.397(15) 3_655 ?
B2 F3 1.397(15) 2_665 ?
B2 F4 1.35(4) . ?
B2 F5 1.26(6) 3_655 ?
B2 F5 1.26(6) 2_665 ?
B2 F5 1.26(6) 4_565 ?
B2 F5 1.26(6) . ?

loop_
_geom_torsion_atom_site_label_1
_geom_torsion_atom_site_label_2
_geom_torsion_atom_site_label_3
_geom_torsion_atom_site_label_4
_geom_torsion
_geom_torsion_site_symmetry_1
_geom_torsion_site_symmetry_2
_geom_torsion_site_symmetry_3
_geom_torsion_site_symmetry_4
_geom_torsion_publ_flag
O1 Cu1 Cu2 O2 173.3(3) . . . 5_656 ?
O1 Cu1 Cu2 O2 -16.6(2) 6_576 . . 5_656 ?
Cu2 Cu1 Cu2 O2 71.97(17) 2_675 . . 5_656 ?
Cu1 Cu1 Cu2 O2 71.97(17) 2_675 . . 5_656 ?
O1 Cu1 Cu2 O2 -7.9(3) . . . . ?
O1 Cu1 Cu2 O2 162.2(3) 6_576 . . . ?
Cu2 Cu1 Cu2 O2 -109.22(19) 2_675 . . . ?
Cu1 Cu1 Cu2 O2 -109.22(19) 2_675 . . . ?
O1 Cu1 Cu2 O1W -78.67(19) . . . . ?
O1 Cu1 Cu2 O1W 91.46(17) 6_576 . . . ?
Cu2 Cu1 Cu2 O1W 180.0 2_675 . . . ?
Cu1 Cu1 Cu2 O1W 180.0 2_675 . . . ?
O1 Cu1 Cu2 Cu1 101.33(19) . . . 2_675 ?
O1 Cu1 Cu2 Cu1 -88.54(17) 6_576 . . 2_675 ?
Cu2 Cu1 Cu2 Cu1 0.0 2_675 . . 2_675 ?
O1 Cu1 O1 C8 -116.1(6) 6_576 . . . ?
Cu2 Cu1 O1 C8 121.0(6) 2_675 . . . ?
Cu2 Cu1 O1 C8 8.4(6) . . . . ?
Cu1 Cu1 O1 C8 63.9(6) 2_675 . . . ?
O2 Cu2 O2 C8 159.1(6) 5_656 . . . ?
O1W Cu2 O2 C8 159.1(6) . . . . ?
Cu1 Cu2 O2 C8 -52.4(7) 2_675 . . . ?
Cu1 Cu2 O2 C8 10.3(6) . . . . ?
N1 Cu3 N1 C1 163(100) 8_665 . . . ?
N1 Cu3 N1 C5 -15.0(6) 8_665 . . . ?
C5 N1 C1 C2 2.7(11) . . . . ?
Cu3 N1 C1 C2 -175.5(5) . . . . ?
N1 C1 C2 C3 -1.5(11) . . . . ?
C1 C2 C3 C4 -0.6(10) . . . . ?
C1 C2 C3 C6 -179.9(6) . . . . ?
C2 C3 C4 C5 1.4(10) . . . . ?
C6 C3 C4 C5 -179.2(6) . . . . ?
C1 N1 C5 C4 -1.8(12) . . . . ?
Cu3 N1 C5 C4 176.4(6) . . . . ?
C3 C4 C5 N1 -0.2(12) . . . . ?
C4 C3 C6 C7 171.1(7) . . . . ?
C2 C3 C6 C7 -9.5(10) . . . . ?
C3 C6 C7 C8 178.0(6) . . . . ?
Cu2 O2 C8 O1 -7.9(11) . . . . ?
Cu2 O2 C8 C7 174.3(5) . . . . ?
Cu1 O1 C8 O2 -4.1(11) . . . . ?
Cu1 O1 C8 C7 173.8(4) . . . . ?
C6 C7 C8 O2 8.0(10) . . . . ?
C6 C7 C8 O1 -170.0(7) . . . . ?
